data_7220176
loop_
_publ_author_name
'K\"olmel, Dominik Klaus'
'Nieger, Martin'
'Braese, Stefan'

_publ_section_title
;
 Highly Efficient Synthesis of Polyfluorinated Dendrons Suitable for Click
 Chemistry
;
_journal_name_full 'RSC Adv.'
_journal_paper_doi 10.1039/C5RA02804C
_journal_year 2015
_chemical_formula_moiety 'C18 H8 F18 O2'
_chemical_formula_sum 'C18 H8 F18 O2'
_chemical_formula_weight 598.24
_chemical_name_systematic
; 
 1-Ethynyl-3,5-bis((perfluorotert.butoxy)methyl)benzene 
;
_space_group_IT_number 2
_symmetry_cell_setting triclinic
_symmetry_space_group_name_Hall '-P 1'
_symmetry_space_group_name_H-M 'P -1'
_atom_sites_solution_hydrogens geom
_atom_sites_solution_primary direct
_atom_sites_solution_secondary difmap
_audit_creation_method SHELXL-97
_audit_update_record
;
2014-01-14 deposited with the CCDC.
2015-04-13 downloaded from the CCDC.
;
_cell_angle_alpha 68.704(8)
_cell_angle_beta 79.860(6)
_cell_angle_gamma 74.572(5)
_cell_formula_units_Z 2
_cell_length_a 7.0303(4)
_cell_length_b 11.8119(10)
_cell_length_c 14.0402(19)
_cell_measurement_reflns_used 60
_cell_measurement_temperature 123(2)
_cell_measurement_theta_max 25
_cell_measurement_theta_min 1
_cell_volume 1043.05(19)
_computing_cell_refinement EVALCCD
_computing_data_collection Collect
_computing_data_reduction EVALCCD
_computing_molecular_graphics XP
_computing_publication_material 'SHELXL-97 (Sheldrick, 1997)'
_computing_structure_refinement 'SHELXL-97 (Sheldrick, 1997)'
_computing_structure_solution 'SHELXS-97 (Sheldrick, 1990)'
_diffrn_ambient_temperature 123(2)
_diffrn_measured_fraction_theta_full 0.989
_diffrn_measured_fraction_theta_max 0.989
_diffrn_measurement_device_type 'Bruker-Nonius KappaCCD'
_diffrn_measurement_method 'rotation in phi and omega, 2 deg.'
_diffrn_radiation_monochromator graphite
_diffrn_radiation_source 'fine-focus sealed tube'
_diffrn_radiation_type MoK\a
_diffrn_radiation_wavelength 0.71073
_diffrn_reflns_av_R_equivalents 0.0000
_diffrn_reflns_av_sigmaI/netI 0.0612
_diffrn_reflns_limit_h_max 8
_diffrn_reflns_limit_h_min -8
_diffrn_reflns_limit_k_max 14
_diffrn_reflns_limit_k_min -13
_diffrn_reflns_limit_l_max 16
_diffrn_reflns_limit_l_min -15
_diffrn_reflns_number 3648
_diffrn_reflns_theta_full 25.00
_diffrn_reflns_theta_max 25.00
_diffrn_reflns_theta_min 3.02
_exptl_absorpt_coefficient_mu 0.231
_exptl_absorpt_correction_T_max 0.9955
_exptl_absorpt_correction_T_min 0.7039
_exptl_absorpt_correction_type multi-scan
_exptl_absorpt_process_details 'SADABS (Sheldrick, 2008)'
_exptl_crystal_colour colourless
_exptl_crystal_density_diffrn 1.905
_exptl_crystal_density_meas ?
_exptl_crystal_density_method 'not measured'
_exptl_crystal_description plates
_exptl_crystal_F_000 588
_exptl_crystal_size_max 0.18
_exptl_crystal_size_mid 0.06
_exptl_crystal_size_min 0.02
_refine_diff_density_max 0.468
_refine_diff_density_min -0.343
_refine_diff_density_rms 0.085
_refine_ls_extinction_method none
_refine_ls_goodness_of_fit_ref 1.149
_refine_ls_hydrogen_treatment constr
_refine_ls_matrix_type full
_refine_ls_number_parameters 344
_refine_ls_number_reflns 3648
_refine_ls_number_restraints 0
_refine_ls_restrained_S_all 1.149
_refine_ls_R_factor_all 0.0968
_refine_ls_R_factor_gt 0.0677
_refine_ls_shift/su_max 0.000
_refine_ls_shift/su_mean 0.000
_refine_ls_structure_factor_coef Fsqd
_refine_ls_weighting_details 'calc w=1/[\s^2^(Fo^2^)+(0.0611P)^2^+2.4720P] where P=(Fo^2^+2Fc^2^)/3'
_refine_ls_weighting_scheme calc
_refine_ls_wR_factor_gt 0.1727
_refine_ls_wR_factor_ref 0.1863
_reflns_number_gt 2620
_reflns_number_total 3648
_reflns_threshold_expression >2sigma(I)
_cod_data_source_file c5ra02804c2.cif
_cod_data_source_block sb528_tw_2-H
_cod_depositor_comments
;
The following automatic conversions were performed:

'_exptl_crystal_density_meas' value 'none' was changed to '?' - the
value is perceived as not measured.

Automatic conversion script
Id: cif_fix_values 3271 2015-04-21 07:52:19Z andrius 
;
_cod_original_cell_volume 1043.05(18)
_cod_database_code 7220176

loop_
_symmetry_equiv_pos_as_xyz
'x, y, z'
'-x, -y, -z'

loop_
_atom_site_label
_atom_site_type_symbol
_atom_site_fract_x
_atom_site_fract_y
_atom_site_fract_z
_atom_site_U_iso_or_equiv
_atom_site_adp_type
_atom_site_occupancy
_atom_site_symmetry_multiplicity
_atom_site_calc_flag
_atom_site_refinement_flags
C1 C 0.7841(7) -0.0955(4) 0.5323(4) 0.0223(10) Uani 1 1 d .
C11 C 0.8310(7) -0.2291(5) 0.5775(4) 0.0296(12) Uani 1 1 d .
C12 C 0.8712(9) -0.3382(6) 0.6151(5) 0.0467(16) Uani 1 1 d .
H12 H 0.9037 -0.4263 0.6455 0.056 Uiso 1 1 calc R
C2 C 0.7810(6) -0.0210(5) 0.5907(4) 0.0211(10) Uani 1 1 d .
H2 H 0.8096 -0.0587 0.6605 0.025 Uiso 1 1 calc R
C3 C 0.7361(6) 0.1082(4) 0.5472(4) 0.0205(10) Uani 1 1 d .
C31 C 0.7296(7) 0.1885(5) 0.6098(4) 0.0298(12) Uani 1 1 d .
H31A H 0.7984 0.1394 0.6728 0.036 Uiso 1 1 calc R
H31B H 0.7941 0.2586 0.5698 0.036 Uiso 1 1 calc R
O31 O 0.5200(5) 0.2346(3) 0.6360(3) 0.0250(8) Uani 1 1 d .
C32 C 0.4570(7) 0.2886(5) 0.7119(4) 0.0264(11) Uani 1 1 d .
C33 C 0.2301(8) 0.3003(5) 0.7255(4) 0.0332(13) Uani 1 1 d .
F31 F 0.1366(5) 0.3763(3) 0.7788(3) 0.0435(8) Uani 1 1 d .
F32 F 0.1555(5) 0.3443(4) 0.6364(3) 0.0480(9) Uani 1 1 d .
F33 F 0.1880(5) 0.1899(3) 0.7757(3) 0.0520(10) Uani 1 1 d .
C34 C 0.5034(9) 0.4196(6) 0.6782(6) 0.0489(17) Uani 1 1 d .
F34 F 0.6919(6) 0.4176(4) 0.6421(4) 0.0715(13) Uani 1 1 d .
F35 F 0.3926(7) 0.4993(3) 0.6043(3) 0.0701(12) Uani 1 1 d .
F36 F 0.4680(6) 0.4650(4) 0.7550(4) 0.0759(14) Uani 1 1 d .
C35 C 0.5469(9) 0.2063(7) 0.8152(5) 0.0463(16) Uani 1 1 d .
F37 F 0.7286(5) 0.2195(4) 0.8153(3) 0.0656(12) Uani 1 1 d .
F38 F 0.5608(6) 0.0866(4) 0.8299(3) 0.0626(11) Uani 1 1 d .
F39 F 0.4369(6) 0.2330(5) 0.8942(3) 0.0778(15) Uani 1 1 d .
C4 C 0.6908(7) 0.1625(4) 0.4454(4) 0.0218(10) Uani 1 1 d .
H4 H 0.6573 0.2507 0.4159 0.026 Uiso 1 1 calc R
C5 C 0.6941(6) 0.0894(5) 0.3864(3) 0.0205(10) Uani 1 1 d .
C51 C 0.6489(7) 0.1497(5) 0.2765(4) 0.0272(11) Uani 1 1 d .
H51A H 0.6391 0.0868 0.2474 0.033 Uiso 1 1 calc R
H51B H 0.5224 0.2127 0.2702 0.033 Uiso 1 1 calc R
O51 O 0.8147(5) 0.2084(3) 0.2235(2) 0.0272(8) Uani 1 1 d .
C52 C 0.8602(7) 0.2396(4) 0.1183(3) 0.0222(10) Uani 1 1 d .
C53 C 0.7001(8) 0.3454(5) 0.0572(4) 0.0299(12) Uani 1 1 d .
F51 F 0.5212(4) 0.3196(3) 0.0856(2) 0.0395(8) Uani 1 1 d .
F52 F 0.6918(5) 0.4512(3) 0.0716(3) 0.0448(8) Uani 1 1 d .
F53 F 0.7346(5) 0.3651(3) -0.0435(2) 0.0424(8) Uani 1 1 d .
C54 C 1.0556(8) 0.2851(5) 0.1008(4) 0.0309(12) Uani 1 1 d .
F54 F 1.1035(4) 0.3430(3) 0.0022(2) 0.0364(7) Uani 1 1 d .
F55 F 1.0420(5) 0.3632(3) 0.1501(2) 0.0434(8) Uani 1 1 d .
F56 F 1.2048(4) 0.1885(3) 0.1345(3) 0.0452(9) Uani 1 1 d .
C55 C 0.9000(8) 0.1245(5) 0.0821(4) 0.0332(13) Uani 1 1 d .
F57 F 0.7313(5) 0.1039(3) 0.0673(2) 0.0393(8) Uani 1 1 d .
F58 F 0.9858(5) 0.0228(3) 0.1532(3) 0.0455(9) Uani 1 1 d .
F59 F 1.0162(5) 0.1378(3) -0.0049(3) 0.0492(9) Uani 1 1 d .
C6 C 0.7396(7) -0.0386(5) 0.4303(4) 0.0230(11) Uani 1 1 d .
H6 H 0.7407 -0.0888 0.3904 0.028 Uiso 1 1 calc R

loop_
_atom_site_aniso_label
_atom_site_aniso_U_11
_atom_site_aniso_U_22
_atom_site_aniso_U_33
_atom_site_aniso_U_23
_atom_site_aniso_U_13
_atom_site_aniso_U_12
C1 0.018(2) 0.025(3) 0.025(3) -0.009(2) 0.0006(19) -0.006(2)
C11 0.023(3) 0.030(3) 0.034(3) -0.008(2) -0.003(2) -0.007(2)
C12 0.043(4) 0.030(4) 0.064(4) -0.007(3) -0.014(3) -0.008(3)
C2 0.014(2) 0.032(3) 0.017(2) -0.008(2) 0.0016(18) -0.006(2)
C3 0.014(2) 0.024(3) 0.027(3) -0.014(2) 0.0061(19) -0.0073(19)
C31 0.021(3) 0.041(3) 0.038(3) -0.025(3) 0.006(2) -0.013(2)
O31 0.0217(17) 0.0310(19) 0.0279(19) -0.0186(15) 0.0029(14) -0.0058(15)
C32 0.026(3) 0.029(3) 0.027(3) -0.015(2) 0.002(2) -0.005(2)
C33 0.030(3) 0.038(3) 0.034(3) -0.020(3) 0.003(2) -0.004(2)
F31 0.0344(18) 0.052(2) 0.045(2) -0.0307(17) 0.0005(14) 0.0062(15)
F32 0.0317(18) 0.072(2) 0.045(2) -0.0330(19) -0.0125(15) 0.0046(17)
F33 0.037(2) 0.045(2) 0.072(3) -0.0242(19) 0.0220(17) -0.0164(16)
C34 0.044(4) 0.033(3) 0.073(5) -0.027(3) 0.014(3) -0.013(3)
F34 0.056(3) 0.064(3) 0.121(4) -0.062(3) 0.031(2) -0.037(2)
F35 0.080(3) 0.029(2) 0.078(3) -0.006(2) 0.014(2) -0.005(2)
F36 0.070(3) 0.083(3) 0.116(4) -0.086(3) 0.017(2) -0.026(2)
C35 0.041(4) 0.065(5) 0.030(3) -0.023(3) -0.002(3) 0.002(3)
F37 0.037(2) 0.110(3) 0.064(3) -0.060(3) -0.0199(18) 0.014(2)
F38 0.056(2) 0.050(2) 0.047(2) 0.0057(18) 0.0029(18) 0.0101(19)
F39 0.054(2) 0.132(4) 0.029(2) -0.038(2) -0.0060(17) 0.025(2)
C4 0.015(2) 0.023(3) 0.027(3) -0.008(2) 0.0010(19) -0.005(2)
C5 0.008(2) 0.035(3) 0.022(2) -0.011(2) 0.0033(18) -0.010(2)
C51 0.020(2) 0.040(3) 0.021(3) -0.008(2) 0.002(2) -0.012(2)
O51 0.0271(19) 0.038(2) 0.0180(17) -0.0060(15) 0.0007(14) -0.0153(16)
C52 0.025(3) 0.024(3) 0.016(2) -0.004(2) 0.0021(19) -0.009(2)
C53 0.030(3) 0.024(3) 0.033(3) -0.005(2) -0.001(2) -0.008(2)
F51 0.0242(16) 0.0422(19) 0.0398(18) 0.0020(15) -0.0082(13) -0.0057(14)
F52 0.049(2) 0.0269(18) 0.055(2) -0.0138(15) -0.0042(16) -0.0029(15)
F53 0.0442(19) 0.051(2) 0.0236(17) -0.0022(14) -0.0069(14) -0.0081(16)
C54 0.029(3) 0.038(3) 0.027(3) -0.008(2) 0.002(2) -0.016(2)
F54 0.0376(17) 0.0422(18) 0.0273(17) -0.0048(14) 0.0059(13) -0.0203(15)
F55 0.051(2) 0.059(2) 0.0364(18) -0.0214(17) 0.0035(15) -0.0351(17)
F56 0.0229(16) 0.053(2) 0.046(2) 0.0010(16) -0.0031(14) -0.0106(15)
C55 0.039(3) 0.026(3) 0.032(3) -0.010(2) 0.000(2) -0.006(2)
F57 0.050(2) 0.0427(19) 0.0362(18) -0.0179(15) -0.0033(14) -0.0225(16)
F58 0.045(2) 0.0257(17) 0.056(2) -0.0077(16) -0.0039(16) -0.0006(15)
F59 0.062(2) 0.047(2) 0.045(2) -0.0279(17) 0.0225(17) -0.0223(18)
C6 0.016(2) 0.028(3) 0.030(3) -0.016(2) 0.0034(19) -0.009(2)

loop_
_atom_type_symbol
_atom_type_description
_atom_type_scat_dispersion_real
_atom_type_scat_dispersion_imag
_atom_type_scat_source
C C 0.0033 0.0016 'International Tables Vol C Tables 4.2.6.8 and 6.1.1.4'
H H 0.0000 0.0000 'International Tables Vol C Tables 4.2.6.8 and 6.1.1.4'
O O 0.0106 0.0060 'International Tables Vol C Tables 4.2.6.8 and 6.1.1.4'
F F 0.0171 0.0103 'International Tables Vol C Tables 4.2.6.8 and 6.1.1.4'

loop_
_geom_angle_atom_site_label_1
_geom_angle_atom_site_label_2
_geom_angle_atom_site_label_3
_geom_angle
C6 C1 C2 119.1(4)
C6 C1 C11 120.7(4)
C2 C1 C11 120.2(5)
C12 C11 C1 179.1(6)
C11 C12 H12 180.0
C3 C2 C1 120.3(4)
C3 C2 H2 119.9
C1 C2 H2 119.9
C2 C3 C4 119.3(4)
C2 C3 C31 120.5(4)
C4 C3 C31 120.1(4)
O31 C31 C3 105.9(4)
O31 C31 H31A 110.6
C3 C31 H31A 110.6
O31 C31 H31B 110.6
C3 C31 H31B 110.6
H31A C31 H31B 108.7
C32 O31 C31 121.9(4)
O31 C32 C33 103.3(4)
O31 C32 C34 111.8(4)
C33 C32 C34 109.8(4)
O31 C32 C35 112.7(4)
C33 C32 C35 109.7(4)
C34 C32 C35 109.3(5)
F32 C33 F33 108.0(5)
F32 C33 F31 107.6(4)
F33 C33 F31 107.6(4)
F32 C33 C32 111.3(4)
F33 C33 C32 110.2(4)
F31 C33 C32 112.0(4)
F35 C34 F36 107.4(5)
F35 C34 F34 107.5(6)
F36 C34 F34 107.6(5)
F35 C34 C32 110.4(5)
F36 C34 C32 112.2(5)
F34 C34 C32 111.6(5)
F39 C35 F37 108.3(5)
F39 C35 F38 108.2(6)
F37 C35 F38 106.9(5)
F39 C35 C32 111.8(5)
F37 C35 C32 111.6(5)
F38 C35 C32 109.9(5)
C5 C4 C3 120.9(4)
C5 C4 H4 119.5
C3 C4 H4 119.5
C6 C5 C4 119.2(4)
C6 C5 C51 120.7(4)
C4 C5 C51 120.0(4)
O51 C51 C5 105.2(4)
O51 C51 H51A 110.7
C5 C51 H51A 110.7
O51 C51 H51B 110.7
C5 C51 H51B 110.7
H51A C51 H51B 108.8
C52 O51 C51 122.3(3)
O51 C52 C53 112.6(4)
O51 C52 C54 103.1(4)
C53 C52 C54 109.7(4)
O51 C52 C55 112.0(4)
C53 C52 C55 110.1(4)
C54 C52 C55 109.0(4)
F52 C53 F51 107.6(4)
F52 C53 F53 107.6(4)
F51 C53 F53 106.9(4)
F52 C53 C52 111.0(4)
F51 C53 C52 111.5(4)
F53 C53 C52 112.0(4)
F55 C54 F54 107.4(4)
F55 C54 F56 108.2(4)
F54 C54 F56 107.4(4)
F55 C54 C52 111.3(4)
F54 C54 C52 112.4(4)
F56 C54 C52 110.0(4)
F58 C55 F59 108.2(4)
F58 C55 F57 107.0(4)
F59 C55 F57 107.6(4)
F58 C55 C52 110.1(4)
F59 C55 C52 112.5(4)
F57 C55 C52 111.3(4)
C5 C6 C1 121.1(4)
C5 C6 H6 119.4
C1 C6 H6 119.4

loop_
_geom_bond_atom_site_label_1
_geom_bond_atom_site_label_2
_geom_bond_distance
C1 C6 1.395(7)
C1 C2 1.399(7)
C1 C11 1.440(7)
C11 C12 1.176(8)
C12 H12 0.9500
C2 C3 1.391(7)
C2 H2 0.9500
C3 C4 1.392(7)
C3 C31 1.498(7)
C31 O31 1.460(6)
C31 H31A 0.9900
C31 H31B 0.9900
O31 C32 1.384(6)
C32 C33 1.548(7)
C32 C34 1.551(8)
C32 C35 1.556(8)
C33 F32 1.313(6)
C33 F33 1.323(6)
C33 F31 1.341(6)
C34 F35 1.324(8)
C34 F36 1.329(7)
C34 F34 1.329(7)
C35 F39 1.322(7)
C35 F37 1.328(7)
C35 F38 1.331(8)
C4 C5 1.392(7)
C4 H4 0.9500
C5 C6 1.379(7)
C5 C51 1.498(7)
C51 O51 1.464(6)
C51 H51A 0.9900
C51 H51B 0.9900
O51 C52 1.386(5)
C52 C53 1.542(7)
C52 C54 1.554(7)
C52 C55 1.561(7)
C53 F52 1.322(6)
C53 F51 1.331(6)
C53 F53 1.336(6)
C54 F55 1.315(6)
C54 F54 1.330(6)
C54 F56 1.331(6)
C55 F58 1.325(6)
C55 F59 1.326(6)
C55 F57 1.336(6)
C6 H6 0.9500

loop_
_geom_torsion_atom_site_label_1
_geom_torsion_atom_site_label_2
_geom_torsion_atom_site_label_3
_geom_torsion_atom_site_label_4
_geom_torsion
C6 C1 C11 C12 141(47)
C2 C1 C11 C12 -39(47)
C6 C1 C2 C3 -0.7(7)
C11 C1 C2 C3 179.9(4)
C1 C2 C3 C4 1.2(6)
C1 C2 C3 C31 179.1(4)
C2 C3 C31 O31 -102.6(5)
C4 C3 C31 O31 75.3(5)
C3 C31 O31 C32 165.2(4)
C31 O31 C32 C33 -170.2(4)
C31 O31 C32 C34 71.7(6)
C31 O31 C32 C35 -51.8(6)
O31 C32 C33 F32 -45.2(5)
C34 C32 C33 F32 74.2(6)
C35 C32 C33 F32 -165.6(5)
O31 C32 C33 F33 74.6(5)
C34 C32 C33 F33 -166.0(5)
C35 C32 C33 F33 -45.8(6)
O31 C32 C33 F31 -165.7(4)
C34 C32 C33 F31 -46.3(6)
C35 C32 C33 F31 73.9(6)
O31 C32 C34 F35 68.7(6)
C33 C32 C34 F35 -45.4(6)
C35 C32 C34 F35 -165.8(5)
O31 C32 C34 F36 -171.6(5)
C33 C32 C34 F36 74.3(6)
C35 C32 C34 F36 -46.0(6)
O31 C32 C34 F34 -50.8(7)
C33 C32 C34 F34 -164.9(5)
C35 C32 C34 F34 74.7(7)
O31 C32 C35 F39 -156.9(5)
C33 C32 C35 F39 -42.3(7)
C34 C32 C35 F39 78.2(7)
O31 C32 C35 F37 81.7(6)
C33 C32 C35 F37 -163.8(4)
C34 C32 C35 F37 -43.3(6)
O31 C32 C35 F38 -36.8(6)
C33 C32 C35 F38 77.8(5)
C34 C32 C35 F38 -161.7(5)
C2 C3 C4 C5 -1.4(6)
C31 C3 C4 C5 -179.3(4)
C3 C4 C5 C6 1.1(6)
C3 C4 C5 C51 -178.8(4)
C6 C5 C51 O51 -111.9(5)
C4 C5 C51 O51 68.0(5)
C5 C51 O51 C52 159.4(4)
C51 O51 C52 C53 67.5(6)
C51 O51 C52 C54 -174.4(4)
C51 O51 C52 C55 -57.3(6)
O51 C52 C53 F52 66.7(5)
C54 C52 C53 F52 -47.5(5)
C55 C52 C53 F52 -167.5(4)
O51 C52 C53 F51 -53.3(6)
C54 C52 C53 F51 -167.5(4)
C55 C52 C53 F51 72.5(5)
O51 C52 C53 F53 -173.1(4)
C54 C52 C53 F53 72.7(5)
C55 C52 C53 F53 -47.2(5)
O51 C52 C54 F55 -46.9(5)
C53 C52 C54 F55 73.3(5)
C55 C52 C54 F55 -166.0(4)
O51 C52 C54 F54 -167.3(4)
C53 C52 C54 F54 -47.1(6)
C55 C52 C54 F54 73.5(5)
O51 C52 C54 F56 73.1(5)
C53 C52 C54 F56 -166.8(4)
C55 C52 C54 F56 -46.1(5)
O51 C52 C55 F58 -34.0(6)
C53 C52 C55 F58 -160.1(4)
C54 C52 C55 F58 79.5(5)
O51 C52 C55 F59 -154.7(4)
C53 C52 C55 F59 79.2(5)
C54 C52 C55 F59 -41.2(6)
O51 C52 C55 F57 84.5(5)
C53 C52 C55 F57 -41.6(5)
C54 C52 C55 F57 -162.0(4)
C4 C5 C6 C1 -0.6(7)
C51 C5 C6 C1 179.3(4)
C2 C1 C6 C5 0.4(7)
C11 C1 C6 C5 179.9(4)
